data_4515801
loop_
_publ_author_name
'Messinis, Antonis M.'
'Batsanov, Andrei S.'
'Wright, William R. H.'
'Howard, Judith A. K.'
'Hanton, Martin J.'
'Dyer, Philip W.'

_publ_section_title
;
 Bis(Imido) Tungsten Complexes: Efficient Precatalysts for the Homogeneous
 Dimerization of Ethylene
;
_journal_issue 12
_journal_name_full 'ACS Catalysis'
_journal_page_first 11249
_journal_paper_doi 10.1021/acscatal.8b02202
_journal_volume 8
_journal_year 2018
_chemical_absolute_configuration ad
_chemical_formula_moiety 'C34 H44 Cl2 N4 W'
_chemical_formula_sum 'C34 H44 Cl2 N4 W'
_chemical_formula_weight 763.48
_space_group_crystal_system orthorhombic
_space_group_IT_number 19
_space_group_name_Hall 'P 2ac 2ab'
_space_group_name_H-M_alt 'P 21 21 21'
_atom_sites_solution_hydrogens difmap
_atom_sites_solution_primary direct
_audit_creation_date 2017-10-24
_audit_creation_method
;
Olex2 1.2-beta
(compiled 2017.08.10 svn.r3458 for OlexSys, GUI svn.r5381)
;
_cell_angle_alpha 90
_cell_angle_beta 90
_cell_angle_gamma 90
_cell_formula_units_Z 4
_cell_length_a 9.8622(9)
_cell_length_b 17.5716(13)
_cell_length_c 19.3465(16)
_cell_measurement_reflns_used 9950
_cell_measurement_temperature 120
_cell_measurement_theta_max 29.94
_cell_measurement_theta_min 2.32
_cell_volume 3352.6(5)
_computing_cell_refinement 'SAINT v7.46A (Bruker, 2008)'
_computing_data_collection 'SMART v5.625 (Bruker, 2001)'
_computing_data_reduction 'SAINT v7.46A (Bruker, 2008)'
_computing_molecular_graphics 'Olex2 (Dolomanov et al., 2009)'
_computing_publication_material 'Olex2 (Dolomanov et al., 2009)'
_computing_structure_refinement 'ShelXL 2016/6 (Sheldrick, 2015)'
_computing_structure_solution 'SHELXS (Sheldrick, 2008)'
_diffrn_ambient_temperature 120
_diffrn_detector 'CCD area detector'
_diffrn_detector_area_resol_mean 5.6
_diffrn_detector_type 'Bruker SMART CCD 6000 area detector'
_diffrn_measured_fraction_theta_full 0.987
_diffrn_measured_fraction_theta_max 0.987
_diffrn_measurement_device 'three-circle diffractometer'
_diffrn_measurement_device_type 'Bruker SMART CCD 6000 area detector'
_diffrn_measurement_method '\w scans'
_diffrn_radiation_monochromator graphite
_diffrn_radiation_probe x-ray
_diffrn_radiation_type MoK\a
_diffrn_radiation_wavelength 0.71073
_diffrn_reflns_av_R_equivalents 0.0530
_diffrn_reflns_av_unetI/netI 0.0592
_diffrn_reflns_Laue_measured_fraction_full 0.987
_diffrn_reflns_Laue_measured_fraction_max 0.987
_diffrn_reflns_limit_h_max 13
_diffrn_reflns_limit_h_min -13
_diffrn_reflns_limit_k_max 24
_diffrn_reflns_limit_k_min -24
_diffrn_reflns_limit_l_max 27
_diffrn_reflns_limit_l_min -27
_diffrn_reflns_number 39577
_diffrn_reflns_point_group_measured_fraction_full 0.973
_diffrn_reflns_point_group_measured_fraction_max 0.973
_diffrn_reflns_theta_full 29.992
_diffrn_reflns_theta_max 29.992
_diffrn_reflns_theta_min 1.566
_diffrn_source 'sealed X-ray tube'
_diffrn_source_current 35.0
_diffrn_source_power 1.75
_diffrn_source_target Mo
_diffrn_source_voltage 50.0
_diffrn_standards_number 0
_exptl_absorpt_coefficient_mu 3.633
_exptl_absorpt_correction_T_max 0.9174
_exptl_absorpt_correction_T_min 0.5257
_exptl_absorpt_correction_type integration
_exptl_absorpt_process_details
;
SADABS-2009/1 (Bruker,2010) was used for absorption correction.
wR2(int) was 0.0858 before and 0.0709 after correction.
The Ratio of minimum to maximum transmission is 0.5730.
The \l/2 correction factor is 0.0015.
;
_exptl_crystal_colour red
_exptl_crystal_colour_primary red
_exptl_crystal_density_diffrn 1.513
_exptl_crystal_description plate
_exptl_crystal_F_000 1536
_exptl_crystal_size_max 0.2
_exptl_crystal_size_mid 0.09
_exptl_crystal_size_min 0.01
_refine_diff_density_max 1.248
_refine_diff_density_min -1.114
_refine_diff_density_rms 0.123
_refine_ls_abs_structure_details
;
 Flack x determined using 3402 quotients [(I+)-(I-)]/[(I+)+(I-)]
 (Parsons and Flack, 2004). By classical hole-in-one fit 
 to all intensities, x=-0.004(8). Hooft parameter y = -0.007(5).
;
_refine_ls_abs_structure_Flack 0.007(5)
_refine_ls_extinction_method none
_refine_ls_goodness_of_fit_ref 0.998
_refine_ls_hydrogen_treatment mixed
_refine_ls_matrix_type full
_refine_ls_number_parameters 394
_refine_ls_number_reflns 9510
_refine_ls_number_restraints 2
_refine_ls_restrained_S_all 0.999
_refine_ls_R_factor_all 0.0409
_refine_ls_R_factor_gt 0.0297
_refine_ls_shift/su_max 0.001
_refine_ls_shift/su_mean 0.000
_refine_ls_structure_factor_coef Fsqd
_refine_ls_weighting_details 'w=1/[\s^2^(Fo^2^)+(0.0190P)^2^] where P=(Fo^2^+2Fc^2^)/3'
_refine_ls_weighting_scheme calc
_refine_ls_wR_factor_gt 0.0559
_refine_ls_wR_factor_ref 0.0595
_reflns_Friedel_coverage 0.778
_reflns_Friedel_fraction_full 0.955
_reflns_Friedel_fraction_max 0.955
_reflns_number_gt 8357
_reflns_number_total 9510
_reflns_threshold_expression 'I > 2\s(I)'
_cod_data_source_file W-bisimido.cif
_cod_data_source_block 5_11srv263
_cod_database_code 4515801
_shelx_shelxl_version_number 2016/6
_shelx_space_group_comment
;
The symmetry employed for this shelxl refinement is uniquely defined
by the following loop, which should always be used as a source of
symmetry information in preference to the above space-group names.
They are only intended as comments.
;
_shelx_estimated_absorpt_t_max 0.965
_shelx_estimated_absorpt_t_min 0.530
_olex2_refinement_description
;
1. Fixed Uiso
 At 1.2 times of:
  All C(H) groups, All C(H,H) groups
 At 1.5 times of:
  All C(H,H,H) groups
2. Restrained distances
 C22A-C20 \\sim C22B-C20
 with sigma of 0.01
 C21B-C20 \\sim C21A-C20
 with sigma of 0.01
3. Others
 Uiso(H18A)=Uiso(H18B)=Uiso(H18C)=FVAR(1)
 Uiso(H19A)=Uiso(H19B)=Uiso(H19C)=FVAR(2)
 Uiso(H21A)=Uiso(H21B)=Uiso(H21C)=Uiso(H21D)=Uiso(H21E)=Uiso(H21F)=FVAR(3)
 Uiso(H34A)=Uiso(H34B)=Uiso(H34C)=FVAR(4)
 Uiso(H30A)=Uiso(H30B)=Uiso(H30C)=FVAR(5)
 Uiso(H31A)=Uiso(H31B)=Uiso(H31C)=FVAR(6)
 Fixed Sof: H20(0.67) H20A(0.33) C21A(0.67) H21A(0.67) H21B(0.67) H21C(0.67)
 C22A(0.67) H22A(0.67) H22B(0.67) H22C(0.67) C21B(0.33) H21D(0.33) H21E(0.33)
 H21F(0.33) C22B(0.33) H22D(0.33) H22E(0.33) H22F(0.33)
4.a Riding coordinates:
 C1(H1), C2(H2), C3(H3), C4(H4), C5(H5), C6(H6), C7(H7), C8(H8), C9(H9),
 C10(H10), C13(H13), C14(H14), C15(H15), C17(H17), C20(H20), C20(H20A),
 C25(H25), C26(H26), C27(H27), C29(H29), C32(H32)
4.b Rotating group:
 C18(H18A,H18B,H18C), C19(H19A,H19B,H19C), C21A(H21A,H21B,H21C), C22A(H22A,
 H22B,H22C), C21B(H21D,H21E,H21F), C22B(H22D,H22E,H22F), C30(H30A,H30B,H30C),
 C31(H31A,H31B,H31C), C33(H33A,H33B,H33C), C34(H34A,H34B,H34C)
;

loop_
_space_group_symop_operation_xyz
'x, y, z'
'-x+1/2, -y, z+1/2'
'-x, y+1/2, -z+1/2'
'x+1/2, -y+1/2, -z'

loop_
_atom_site_label
_atom_site_type_symbol
_atom_site_fract_x
_atom_site_fract_y
_atom_site_fract_z
_atom_site_U_iso_or_equiv
_atom_site_adp_type
_atom_site_occupancy
_atom_site_site_symmetry_order
_atom_site_calc_flag
_atom_site_refinement_flags_posn
_atom_site_refinement_flags_occupancy
_atom_site_disorder_assembly
_atom_site_disorder_group
W W 0.70004(2) 0.60206(2) 0.32603(2) 0.01350(5) Uani 1 1 d . . . .
Cl1 Cl 0.90376(13) 0.53103(7) 0.30932(7) 0.0200(3) Uani 1 1 d . . . .
Cl2 Cl 0.56444(14) 0.70891(7) 0.35938(7) 0.0223(3) Uani 1 1 d . . . .
N1 N 0.5960(4) 0.5305(2) 0.3629(2) 0.0150(9) Uani 1 1 d . . . .
N2 N 0.6530(4) 0.6068(3) 0.2384(2) 0.0174(9) Uani 1 1 d . . . .
N3 N 0.8501(4) 0.7067(2) 0.3056(2) 0.0169(9) Uani 1 1 d . . . .
N4 N 0.7920(5) 0.6178(2) 0.4378(2) 0.0180(9) Uani 1 1 d . . . .
C1 C 0.8060(7) 0.7635(3) 0.2647(3) 0.0239(11) Uani 1 1 d . . . .
H1 H 0.721434 0.757886 0.241794 0.029 Uiso 1 1 d R . . .
C2 C 0.8793(7) 0.8298(3) 0.2548(3) 0.0330(16) Uani 1 1 d . . . .
H2 H 0.846163 0.868466 0.224851 0.040 Uiso 1 1 d R . . .
C3 C 1.0016(7) 0.8390(4) 0.2890(3) 0.0354(16) Uani 1 1 d . . . .
H3 H 1.051947 0.884846 0.284619 0.042 Uiso 1 1 d R . . .
C4 C 1.0483(6) 0.7805(3) 0.3295(4) 0.0333(14) Uani 1 1 d . . . .
H4 H 1.133098 0.784522 0.352477 0.040 Uiso 1 1 d R . . .
C5 C 0.9703(6) 0.7155(3) 0.3363(3) 0.0253(13) Uani 1 1 d . . . .
H5 H 1.004039 0.675132 0.364062 0.030 Uiso 1 1 d R . . .
C6 C 0.8019(7) 0.6848(3) 0.4716(3) 0.0251(11) Uani 1 1 d . . . .
H6 H 0.771179 0.729691 0.449154 0.030 Uiso 1 1 d R . . .
C7 C 0.8543(6) 0.6908(3) 0.5367(3) 0.0304(14) Uani 1 1 d . . . .
H7 H 0.858919 0.738947 0.558882 0.037 Uiso 1 1 d R . . .
C8 C 0.9005(7) 0.6263(3) 0.5702(3) 0.0322(15) Uani 1 1 d . . . .
H8 H 0.939740 0.629633 0.614919 0.039 Uiso 1 1 d R . . .
C9 C 0.8887(7) 0.5575(3) 0.5375(3) 0.0276(14) Uani 1 1 d . . . .
H9 H 0.917283 0.512093 0.559792 0.033 Uiso 1 1 d R . . .
C10 C 0.8348(6) 0.5552(3) 0.4719(3) 0.0219(12) Uani 1 1 d . . . .
H10 H 0.827347 0.507232 0.449620 0.026 Uiso 1 1 d R . . .
C11 C 0.5101(5) 0.4739(3) 0.3868(3) 0.0158(10) Uani 1 1 d . . . .
C12 C 0.5353(5) 0.3964(3) 0.3689(2) 0.0185(10) Uani 1 1 d . . . .
C13 C 0.4499(6) 0.3410(3) 0.3954(3) 0.0273(14) Uani 1 1 d . . . .
H13 H 0.466073 0.289172 0.384242 0.033 Uiso 1 1 d R . . .
C14 C 0.3421(6) 0.3592(4) 0.4377(3) 0.0300(15) Uani 1 1 d . . . .
H14 H 0.286707 0.320070 0.456500 0.036 Uiso 1 1 d R . . .
C15 C 0.3148(7) 0.4349(3) 0.4527(3) 0.0287(14) Uani 1 1 d . . . .
H15 H 0.237961 0.447373 0.480067 0.034 Uiso 1 1 d R . . .
C16 C 0.3976(6) 0.4925(3) 0.4283(3) 0.0201(11) Uani 1 1 d . . . .
C17 C 0.6522(5) 0.3748(3) 0.3217(3) 0.0195(10) Uani 1 1 d . . . .
H17 H 0.686673 0.422214 0.299150 0.023 Uiso 1 1 d R . . .
C18 C 0.6043(6) 0.3201(3) 0.2645(3) 0.0289(13) Uani 1 1 d . . . .
H18A H 0.576235 0.271761 0.285285 0.048(12) Uiso 1 1 d GR . . .
H18B H 0.678683 0.311033 0.231964 0.048(12) Uiso 1 1 d GR . . .
H18C H 0.527382 0.342791 0.239885 0.048(12) Uiso 1 1 d GR . . .
C19 C 0.7671(6) 0.3396(4) 0.3623(3) 0.0317(15) Uani 1 1 d . . . .
H19A H 0.801109 0.376540 0.396130 0.044(11) Uiso 1 1 d GR . . .
H19B H 0.840450 0.325280 0.330760 0.044(11) Uiso 1 1 d GR . . .
H19C H 0.734230 0.294220 0.386560 0.044(11) Uiso 1 1 d GR . . .
C20 C 0.3660(6) 0.5753(3) 0.4467(3) 0.0242(13) Uani 1 1 d D . . .
H20 H 0.401388 0.607055 0.407791 0.029 Uiso 0.67 1 d R P A 1
H20A H 0.444178 0.607545 0.431621 0.029 Uiso 0.33 1 d R P B 2
C21A C 0.2159(8) 0.5919(5) 0.4518(5) 0.032(2) Uani 0.67 1 d D P C 1
H21A H 0.169015 0.569237 0.412129 0.050(17) Uiso 0.67 1 d GR P C 1
H21B H 0.201395 0.647036 0.451842 0.050(17) Uiso 0.67 1 d GR P C 1
H21C H 0.180034 0.570044 0.494660 0.050(17) Uiso 0.67 1 d GR P C 1
C22A C 0.4422(9) 0.6000(6) 0.5107(5) 0.034(2) Uani 0.67 1 d D P C 1
H22A H 0.397613 0.579114 0.551794 0.051 Uiso 0.67 1 d GR P C 1
H22B H 0.442886 0.655676 0.513396 0.051 Uiso 0.67 1 d GR P C 1
H22C H 0.535672 0.581168 0.508363 0.051 Uiso 0.67 1 d GR P C 1
C21B C 0.2415(16) 0.6034(14) 0.4112(10) 0.037(5) Uiso 0.33 1 d D P C 2
H21D H 0.255423 0.602440 0.361109 0.050(17) Uiso 0.33 1 d GR P C 2
H21E H 0.222546 0.655688 0.426080 0.050(17) Uiso 0.33 1 d GR P C 2
H21F H 0.164587 0.570671 0.423280 0.050(17) Uiso 0.33 1 d GR P C 2
C22B C 0.353(2) 0.5821(13) 0.5261(7) 0.042(5) Uiso 0.33 1 d D P C 2
H22D H 0.261781 0.565830 0.540273 0.063 Uiso 0.33 1 d GR P C 2
H22E H 0.366945 0.635182 0.539973 0.063 Uiso 0.33 1 d GR P C 2
H22F H 0.420722 0.549734 0.548393 0.063 Uiso 0.33 1 d GR P C 2
C23 C 0.6038(5) 0.6168(2) 0.1717(3) 0.0188(10) Uani 1 1 d . . . .
C24 C 0.6953(7) 0.6326(3) 0.1171(2) 0.0175(10) Uani 1 1 d . . . .
C25 C 0.6439(6) 0.6471(3) 0.0520(3) 0.0251(13) Uani 1 1 d . . . .
H25 H 0.704074 0.657836 0.014958 0.030 Uiso 1 1 d R . . .
C26 C 0.5032(7) 0.6459(3) 0.0403(3) 0.0280(14) Uani 1 1 d . . . .
H26 H 0.468656 0.657226 -0.004398 0.034 Uiso 1 1 d R . . .
C27 C 0.4154(6) 0.6286(3) 0.0933(3) 0.0267(13) Uani 1 1 d . . . .
H27 H 0.320745 0.627153 0.084276 0.032 Uiso 1 1 d R . . .
C28 C 0.4617(5) 0.6132(3) 0.1596(3) 0.0200(12) Uani 1 1 d . . . .
C29 C 0.8477(6) 0.6281(3) 0.1287(3) 0.0215(12) Uani 1 1 d . . . .
H29 H 0.863954 0.632500 0.179584 0.026 Uiso 1 1 d R . . .
C30 C 0.9256(7) 0.6938(4) 0.0933(3) 0.0414(17) Uani 1 1 d . . . .
H30A H 0.917983 0.688699 0.042994 0.045(12) Uiso 1 1 d GR . . .
H30B H 1.021381 0.691731 0.106684 0.045(12) Uiso 1 1 d GR . . .
H30C H 0.886840 0.742640 0.107733 0.045(12) Uiso 1 1 d GR . . .
C31 C 0.8988(8) 0.5504(4) 0.1061(4) 0.048(2) Uani 1 1 d . . . .
H31A H 0.845310 0.510664 0.128927 0.048(13) Uiso 1 1 d GR . . .
H31B H 0.994399 0.544875 0.118904 0.048(13) Uiso 1 1 d GR . . .
H31C H 0.889364 0.545463 0.055846 0.048(13) Uiso 1 1 d GR . . .
C32 C 0.3680(6) 0.5879(4) 0.2174(3) 0.0292(15) Uani 1 1 d . . . .
H32 H 0.404848 0.608919 0.261567 0.035 Uiso 1 1 d R . . .
C33 C 0.3709(8) 0.5016(4) 0.2229(4) 0.0433(19) Uani 1 1 d . . . .
H33A H 0.328236 0.479302 0.181878 0.065 Uiso 1 1 d GR . . .
H33B H 0.321236 0.485612 0.264328 0.065 Uiso 1 1 d GR . . .
H33C H 0.465106 0.484172 0.226088 0.065 Uiso 1 1 d GR . . .
C34 C 0.2232(7) 0.6162(4) 0.2100(4) 0.052(2) Uani 1 1 d . . . .
H34A H 0.223478 0.671424 0.202978 0.071(15) Uiso 1 1 d GR . . .
H34B H 0.172237 0.604009 0.252082 0.071(15) Uiso 1 1 d GR . . .
H34C H 0.180301 0.591347 0.170281 0.071(15) Uiso 1 1 d GR . . .

loop_
_atom_site_aniso_label
_atom_site_aniso_U_11
_atom_site_aniso_U_22
_atom_site_aniso_U_33
_atom_site_aniso_U_23
_atom_site_aniso_U_13
_atom_site_aniso_U_12
W 0.01458(8) 0.01133(7) 0.01459(8) -0.00005(9) -0.00019(9) -0.00072(8)
Cl1 0.0167(6) 0.0181(6) 0.0251(7) -0.0005(5) 0.0013(5) 0.0024(5)
Cl2 0.0240(7) 0.0142(6) 0.0286(7) 0.0017(6) 0.0054(6) 0.0045(5)
N1 0.013(2) 0.013(2) 0.019(2) -0.0027(18) 0.0026(17) 0.0037(17)
N2 0.0135(19) 0.0134(19) 0.025(2) 0.001(2) 0.0037(16) 0.0014(18)
N3 0.017(2) 0.013(2) 0.020(2) -0.0003(18) 0.0040(17) -0.0027(17)
N4 0.022(2) 0.014(2) 0.0177(19) -0.0003(16) -0.001(2) -0.0030(19)
C1 0.028(3) 0.017(2) 0.027(3) 0.006(2) 0.003(3) 0.003(3)
C2 0.045(4) 0.017(3) 0.037(4) 0.007(3) 0.016(3) -0.002(3)
C3 0.042(4) 0.023(3) 0.041(4) -0.002(3) 0.013(3) -0.013(3)
C4 0.027(3) 0.034(3) 0.038(3) -0.006(3) 0.000(3) -0.012(2)
C5 0.023(3) 0.026(3) 0.027(3) 0.000(3) 0.001(2) -0.005(2)
C6 0.033(3) 0.015(2) 0.027(3) -0.001(2) -0.001(3) -0.003(3)
C7 0.044(4) 0.019(3) 0.028(3) -0.010(3) -0.007(3) -0.005(3)
C8 0.043(4) 0.032(3) 0.022(3) -0.001(3) -0.011(3) -0.003(3)
C9 0.037(4) 0.021(3) 0.025(3) 0.003(3) -0.004(3) 0.000(3)
C10 0.030(3) 0.014(2) 0.022(3) 0.001(2) 0.002(2) -0.003(2)
C11 0.020(3) 0.014(2) 0.014(2) 0.002(2) 0.000(2) 0.000(2)
C12 0.024(3) 0.015(2) 0.016(2) -0.002(3) 0.0012(19) -0.002(2)
C13 0.036(4) 0.013(3) 0.033(3) 0.001(3) 0.009(3) 0.000(2)
C14 0.031(4) 0.021(3) 0.038(4) 0.002(3) 0.016(3) -0.008(2)
C15 0.027(3) 0.025(3) 0.034(3) 0.002(3) 0.017(3) -0.002(3)
C16 0.025(3) 0.017(3) 0.018(3) -0.001(2) 0.001(2) 0.000(2)
C17 0.023(2) 0.014(2) 0.022(3) 0.000(2) 0.001(2) -0.0013(18)
C18 0.033(3) 0.024(3) 0.030(3) -0.004(3) 0.001(3) 0.002(3)
C19 0.034(4) 0.033(3) 0.029(3) -0.003(3) 0.003(3) 0.003(3)
C20 0.025(3) 0.018(3) 0.030(3) 0.003(3) 0.007(3) 0.001(2)
C21A 0.021(5) 0.024(5) 0.053(6) 0.003(5) 0.000(4) 0.006(4)
C22A 0.038(5) 0.016(4) 0.048(6) -0.005(5) -0.011(4) 0.008(5)
C23 0.023(2) 0.013(2) 0.020(2) -0.004(2) -0.002(2) 0.0001(18)
C24 0.025(3) 0.011(2) 0.017(2) -0.0035(19) 0.000(3) 0.001(2)
C25 0.039(4) 0.014(2) 0.021(3) 0.001(2) -0.001(2) 0.000(2)
C26 0.044(4) 0.019(3) 0.021(3) 0.002(2) -0.016(3) 0.005(3)
C27 0.026(3) 0.022(3) 0.032(3) 0.000(3) -0.015(3) 0.002(2)
C28 0.022(3) 0.011(2) 0.027(3) -0.001(2) -0.004(2) -0.001(2)
C29 0.024(3) 0.022(3) 0.018(3) 0.000(2) 0.002(2) -0.001(2)
C30 0.031(4) 0.052(4) 0.041(4) 0.015(4) 0.004(3) -0.009(3)
C31 0.036(4) 0.035(4) 0.072(6) -0.021(4) -0.012(4) 0.013(3)
C32 0.020(3) 0.035(4) 0.032(3) -0.003(3) -0.007(2) -0.003(3)
C33 0.053(5) 0.029(4) 0.048(4) 0.013(3) -0.003(4) -0.012(3)
C34 0.027(4) 0.048(5) 0.081(6) 0.008(4) 0.005(4) -0.004(3)

loop_
_atom_type_symbol
_atom_type_description
_atom_type_scat_dispersion_real
_atom_type_scat_dispersion_imag
_atom_type_scat_source
C C 0.0033 0.0016 'International Tables Vol C Tables 4.2.6.8 and 6.1.1.4'
H H 0.0000 0.0000 'International Tables Vol C Tables 4.2.6.8 and 6.1.1.4'
N N 0.0061 0.0033 'International Tables Vol C Tables 4.2.6.8 and 6.1.1.4'
Cl Cl 0.1484 0.1585 'International Tables Vol C Tables 4.2.6.8 and 6.1.1.4'
W W -0.8490 6.8722 'International Tables Vol C Tables 4.2.6.8 and 6.1.1.4'

loop_
_exptl_crystal_face_index_h
_exptl_crystal_face_index_k
_exptl_crystal_face_index_l
_exptl_crystal_face_perp_dist
0.00 0.00 1.00 0.0060
0.00 0.00 -1.00 0.0060
0.00 -1.00 0.00 0.0450
0.00 1.00 0.00 0.0450
-1.00 1.00 0.00 0.0800
1.00 -1.00 0.00 0.0800
1.00 1.00 0.00 0.0850
-1.00 -1.00 0.00 0.0850

loop_
_geom_angle_atom_site_label_1
_geom_angle_atom_site_label_2
_geom_angle_atom_site_label_3
_geom_angle
Cl1 W Cl2 156.46(5)
Cl1 W N3 81.89(11)
N1 W Cl1 99.84(13)
N1 W Cl2 97.14(13)
N1 W N3 165.72(17)
N1 W N4 86.36(17)
N2 W Cl1 96.66(14)
N2 W Cl2 94.33(15)
N2 W N1 105.6(2)
N2 W N3 88.17(18)
N2 W N4 167.98(18)
N3 W Cl2 77.71(11)
N4 W Cl1 82.07(12)
N4 W Cl2 82.86(11)
N4 W N3 79.82(14)
C11 N1 W 175.5(4)
C23 N2 W 173.0(4)
C1 N3 W 117.8(4)
C5 N3 W 124.4(4)
C5 N3 C1 117.5(5)
C6 N4 W 125.0(3)
C6 N4 C10 116.8(4)
C10 N4 W 118.2(3)
N3 C1 C2 122.5(6)
C1 C2 C3 119.1(6)
C4 C3 C2 118.5(6)
C3 C4 C5 119.1(6)
N3 C5 C4 123.2(6)
N4 C6 C7 122.8(5)
C6 C7 C8 119.6(6)
C9 C8 C7 118.7(6)
C8 C9 C10 119.0(6)
N4 C10 C9 123.2(5)
N1 C11 C12 119.8(5)
N1 C11 C16 120.3(5)
C16 C11 C12 119.9(5)
C11 C12 C17 121.1(5)
C13 C12 C11 118.2(5)
C13 C12 C17 120.6(5)
C14 C13 C12 121.8(5)
C13 C14 C15 119.7(6)
C16 C15 C14 121.1(6)
C11 C16 C20 121.0(5)
C15 C16 C11 119.2(5)
C15 C16 C20 119.8(5)
C12 C17 C18 110.8(4)
C19 C17 C12 111.0(5)
C19 C17 C18 110.4(4)
C16 C20 C22B 108.8(9)
C21A C20 C16 113.4(6)
C22A C20 C16 111.2(6)
C22A C20 C21A 112.3(7)
C21B C20 C16 112.0(11)
C21B C20 C22B 111.2(12)
N2 C23 C24 119.7(5)
N2 C23 C28 119.4(5)
C24 C23 C28 120.8(5)
C23 C24 C29 120.6(5)
C25 C24 C23 118.9(6)
C25 C24 C29 120.4(5)
C24 C25 C26 120.5(6)
C27 C26 C25 120.2(5)
C26 C27 C28 121.7(6)
C23 C28 C32 119.4(5)
C27 C28 C23 117.9(5)
C27 C28 C32 122.5(5)
C24 C29 C30 112.8(5)
C31 C29 C24 109.3(5)
C31 C29 C30 112.2(5)
C28 C32 C33 109.4(5)
C28 C32 C34 114.1(6)
C34 C32 C33 110.5(6)

loop_
_geom_bond_atom_site_label_1
_geom_bond_atom_site_label_2
_geom_bond_distance
W Cl1 2.3873(13)
W Cl2 2.3938(13)
W N1 1.772(4)
W N2 1.759(4)
W N3 2.393(4)
W N4 2.361(4)
N1 C11 1.387(6)
N2 C23 1.390(7)
N3 C1 1.346(6)
N3 C5 1.335(7)
N4 C6 1.350(6)
N4 C10 1.351(6)
C1 C2 1.384(8)
C2 C3 1.386(10)
C3 C4 1.372(9)
C4 C5 1.383(7)
C6 C7 1.365(8)
C7 C8 1.383(8)
C8 C9 1.368(8)
C9 C10 1.376(8)
C11 C12 1.428(8)
C11 C16 1.408(7)
C12 C13 1.385(8)
C12 C17 1.518(7)
C13 C14 1.379(8)
C14 C15 1.388(8)
C15 C16 1.384(8)
C16 C20 1.530(8)
C17 C18 1.539(8)
C17 C19 1.512(8)
C20 C21A 1.512(9)
C20 C22A 1.511(10)
C20 C21B 1.491(13)
C20 C22B 1.545(14)
C23 C24 1.416(8)
C23 C28 1.423(7)
C24 C25 1.380(7)
C24 C29 1.522(9)
C25 C26 1.407(9)
C26 C27 1.377(9)
C27 C28 1.388(7)
C28 C32 1.517(8)
C29 C30 1.547(8)
C29 C31 1.520(8)
C32 C33 1.521(9)
C32 C34 1.519(8)
